data_7045506
loop_
_publ_author_name
'Paparo, A.'
'van Kr\"uchten, F D'
'Spaniol, T. P.'
'Okuda, J.'

_publ_section_title
;
 Formate complexes of titanium(iv) supported by a triamido-amine ligand.
;
_journal_issue 10
_journal_name_full 'Dalton transactions (Cambridge, England : 2003)'
_journal_page_first 3530
_journal_page_last 3537
_journal_paper_doi 10.1039/c7dt04859a
_journal_volume 47
_journal_year 2018
_chemical_formula_moiety 'C32 H78 N8 O4 Si6 Ti2, 2(C24 H12 B Cl8)'
_chemical_formula_sum 'C80 H102 B2 Cl16 N8 O4 Si6 Ti2'
_chemical_formula_weight 2092.85
_chemical_properties_physical Air-sensitive,Moisture-sensitive,Oxygen-sensitive
_space_group_crystal_system triclinic
_space_group_IT_number 2
_space_group_name_Hall '-P 1'
_space_group_name_H-M_alt 'P -1'
_symmetry_space_group_name_Hall '-P 1'
_symmetry_space_group_name_H-M 'P -1'
_atom_sites_solution_hydrogens geom
_audit_creation_method SHELXL-2013
_audit_update_record
;
2017-11-20 deposited with the CCDC.
2018-01-31 downloaded from the CCDC.
;
_cell_angle_alpha 85.429(7)
_cell_angle_beta 88.237(7)
_cell_angle_gamma 60.975(6)
_cell_formula_units_Z 1
_cell_length_a 13.750(5)
_cell_length_b 14.046(6)
_cell_length_c 14.333(6)
_cell_measurement_reflns_used 3000
_cell_measurement_temperature 100(2)
_cell_measurement_theta_max 21.45
_cell_measurement_theta_min 2.23
_cell_volume 2412.7(17)
_computing_cell_refinement 'Bruker SMART (2001)'
_computing_data_collection 'Bruker SMART (2001)'
_computing_data_reduction 'Bruker SAINT+ (1999)'
_computing_molecular_graphics 'ORTEP-III (Farrugia, 1999)'
_computing_structure_refinement 'SHELXL-2013 (Sheldrick, 2013)'
_computing_structure_solution 'SIR-92 (Altomare 1992)'
_diffrn_ambient_temperature 100(2)
_diffrn_measured_fraction_theta_full 0.999
_diffrn_measured_fraction_theta_max 0.990
_diffrn_measurement_device_type 'Bruker APEX-I CCD'
_diffrn_measurement_method '\w scans'
_diffrn_radiation_monochromator 'multilayer optics'
_diffrn_radiation_source microsource
_diffrn_radiation_type MoK\a
_diffrn_radiation_wavelength 0.71073
_diffrn_reflns_av_R_equivalents 0.1311
_diffrn_reflns_av_unetI/netI 0.1509
_diffrn_reflns_Laue_measured_fraction_full 0.999
_diffrn_reflns_Laue_measured_fraction_max 0.990
_diffrn_reflns_limit_h_max 17
_diffrn_reflns_limit_h_min -17
_diffrn_reflns_limit_k_max 17
_diffrn_reflns_limit_k_min -17
_diffrn_reflns_limit_l_max 17
_diffrn_reflns_limit_l_min -18
_diffrn_reflns_number 29139
_diffrn_reflns_point_group_measured_fraction_full 0.999
_diffrn_reflns_point_group_measured_fraction_max 0.990
_diffrn_reflns_theta_full 25.242
_diffrn_reflns_theta_max 26.712
_diffrn_reflns_theta_min 2.108
_exptl_absorpt_coefficient_mu 0.734
_exptl_absorpt_correction_T_max 0.7452
_exptl_absorpt_correction_T_min 0.6342
_exptl_absorpt_correction_type multi-scan
_exptl_absorpt_process_details 'sadabs Bruker'
_exptl_crystal_colour yellow
_exptl_crystal_density_diffrn 1.440
_exptl_crystal_description block
_exptl_crystal_F_000 1080
_exptl_crystal_recrystallization_method 'Re-crystallisation from solvent: 1,2-dichlorobenzene'
_exptl_crystal_size_max 0.300
_exptl_crystal_size_mid 0.240
_exptl_crystal_size_min 0.130
_refine_diff_density_max 1.949
_refine_diff_density_min -1.298
_refine_diff_density_rms 0.131
_refine_ls_extinction_method none
_refine_ls_goodness_of_fit_ref 1.045
_refine_ls_hydrogen_treatment constr
_refine_ls_matrix_type full
_refine_ls_number_parameters 541
_refine_ls_number_reflns 10136
_refine_ls_number_restraints 0
_refine_ls_restrained_S_all 1.045
_refine_ls_R_factor_all 0.1729
_refine_ls_R_factor_gt 0.0952
_refine_ls_shift/su_max 0.000
_refine_ls_shift/su_mean 0.000
_refine_ls_structure_factor_coef Fsqd
_refine_ls_weighting_details 'w=1/[\s^2^(Fo^2^)+(0.1350P)^2^+2.9751P] where P=(Fo^2^+2Fc^2^)/3'
_refine_ls_weighting_scheme calc
_refine_ls_wR_factor_gt 0.2399
_refine_ls_wR_factor_ref 0.2853
_reflns_Friedel_coverage 0.000
_reflns_number_gt 5463
_reflns_number_total 10136
_reflns_threshold_expression 'I > 2\s(I)'
_cod_data_source_file c7dt04859a2.cif
_cod_data_source_block 7
_cod_depositor_comments 'Adding full bibliography for 7045502--7045506.cif.'
_cod_database_code 7045506
_shelx_space_group_comment
;
The symmetry employed for this shelxl refinement is uniquely defined
by the following loop, which should always be used as a source of
symmetry information in preference to the above space-group names.
They are only intended as comments.
;
_shelx_estimated_absorpt_t_min 0.810
_shelx_estimated_absorpt_t_max 0.911
_shelxl_version_number 2013-4

loop_
_space_group_symop_operation_xyz
'x, y, z'
'-x, -y, -z'

loop_
_atom_site_label
_atom_site_type_symbol
_atom_site_fract_x
_atom_site_fract_y
_atom_site_fract_z
_atom_site_U_iso_or_equiv
_atom_site_adp_type
_atom_site_occupancy
_atom_site_site_symmetry_order
_atom_site_calc_flag
_atom_site_refinement_flags_posn
_atom_site_refinement_flags_adp
Ti1 Ti 0.45937(11) 0.57859(11) 0.13943(8) 0.0317(3) Uani 1 1 d . .
Si1 Si 0.8406(2) 0.1754(2) 0.09057(16) 0.0532(7) Uani 1 1 d . .
Si2 Si 0.2741(2) 0.5107(2) 0.20306(18) 0.0511(7) Uani 1 1 d . .
Si3 Si 0.4558(3) 0.8145(2) 0.10000(18) 0.0592(8) Uani 1 1 d . .
O1 O 0.5452(4) 0.4432(4) 0.0859(3) 0.0373(12) Uani 1 1 d . .
O2 O 0.6380(4) 0.3443(4) -0.0313(3) 0.0333(11) Uani 1 1 d . .
N1 N 0.7075(6) 0.2895(5) 0.1164(4) 0.0426(16) Uani 1 1 d . .
N2 N 0.3610(5) 0.5688(6) 0.2249(4) 0.0422(16) Uani 1 1 d . .
N3 N 0.5110(7) 0.6801(6) 0.1532(6) 0.064(2) Uani 1 1 d . .
N4 N 0.5762(6) 0.4982(6) 0.2691(4) 0.0491(19) Uani 1 1 d . .
Cl1 Cl 0.50244(17) -0.23980(16) 0.49726(13) 0.0427(5) Uani 1 1 d . .
Cl2 Cl 0.60191(17) 0.05099(18) 0.31328(14) 0.0442(5) Uani 1 1 d . .
Cl3 Cl 0.0529(2) -0.12742(18) 0.30660(14) 0.0496(5) Uani 1 1 d . .
Cl4 Cl -0.22671(17) 0.22932(18) 0.48301(14) 0.0457(5) Uani 1 1 d . .
Cl5 Cl 0.2491(2) 0.1607(2) 0.01339(14) 0.0665(7) Uani 1 1 d . .
Cl6 Cl -0.0824(2) 0.51609(19) 0.15346(13) 0.0614(7) Uani 1 1 d . .
Cl7 Cl 0.15926(17) 0.20923(16) 0.75004(11) 0.0416(5) Uani 1 1 d . .
Cl8 Cl 0.17032(18) 0.51934(16) 0.51253(13) 0.0431(5) Uani 1 1 d . .
B1 B 0.1775(7) 0.1649(7) 0.3827(5) 0.0292(17) Uani 1 1 d . .
C1 C 0.6299(6) 0.3611(6) 0.0561(5) 0.0324(16) Uani 1 1 d . .
C2 C 0.8248(9) 0.0523(8) 0.1216(8) 0.071(3) Uani 1 1 d . .
H2A H 0.7964 0.0552 0.1854 0.106 Uiso 1 1 calc R U
H2B H 0.8972 -0.0135 0.1177 0.106 Uiso 1 1 calc R U
H2C H 0.7724 0.0505 0.0778 0.106 Uiso 1 1 calc R U
C3 C 0.8925(10) 0.1887(10) -0.0269(8) 0.089(4) Uani 1 1 d . .
H3A H 0.8557 0.1690 -0.0732 0.134 Uiso 1 1 calc R U
H3B H 0.9730 0.1399 -0.0286 0.134 Uiso 1 1 calc R U
H3C H 0.8766 0.2643 -0.0414 0.134 Uiso 1 1 calc R U
C4 C 0.9385(9) 0.1827(10) 0.1718(8) 0.081(4) Uani 1 1 d . .
H4A H 0.9322 0.2554 0.1638 0.121 Uiso 1 1 calc R U
H4B H 1.0147 0.1276 0.1580 0.121 Uiso 1 1 calc R U
H4C H 0.9205 0.1690 0.2364 0.121 Uiso 1 1 calc R U
C5 C 0.6764(7) 0.3046(7) 0.2193(5) 0.049(2) Uani 1 1 d . .
H5A H 0.5991 0.3180 0.2271 0.059 Uiso 1 1 calc R U
H5B H 0.7256 0.2361 0.2567 0.059 Uiso 1 1 calc R U
C6 C 0.6850(7) 0.3964(7) 0.2570(6) 0.048(2) Uani 1 1 d . .
H6A H 0.7321 0.4154 0.2144 0.057 Uiso 1 1 calc R U
H6B H 0.7235 0.3705 0.3185 0.057 Uiso 1 1 calc R U
C7 C 0.5090(8) 0.4795(9) 0.3426(5) 0.069(3) Uani 1 1 d . .
H7A H 0.5340 0.4847 0.4052 0.083 Uiso 1 1 calc R U
H7B H 0.5166 0.4060 0.3401 0.083 Uiso 1 1 calc R U
C8 C 0.3864(9) 0.5687(9) 0.3246(6) 0.070(3) Uani 1 1 d . .
H8A H 0.3361 0.5523 0.3655 0.083 Uiso 1 1 calc R U
H8B H 0.3761 0.6410 0.3380 0.083 Uiso 1 1 calc R U
C9 C 0.3376(8) 0.3713(8) 0.2602(8) 0.077(4) Uani 1 1 d . .
H9A H 0.4122 0.3276 0.2351 0.115 Uiso 1 1 calc R U
H9B H 0.2915 0.3378 0.2480 0.115 Uiso 1 1 calc R U
H9C H 0.3427 0.3743 0.3278 0.115 Uiso 1 1 calc R U
C10 C 0.1346(8) 0.5972(8) 0.2485(8) 0.064(3) Uani 1 1 d . .
H10A H 0.1403 0.6081 0.3144 0.096 Uiso 1 1 calc R U
H10B H 0.0890 0.5616 0.2432 0.096 Uiso 1 1 calc R U
H10C H 0.0999 0.6680 0.2122 0.096 Uiso 1 1 calc R U
C11 C 0.2644(9) 0.4983(9) 0.0776(7) 0.062(3) Uani 1 1 d . .
H11A H 0.2210 0.5711 0.0458 0.093 Uiso 1 1 calc R U
H11B H 0.2278 0.4547 0.0688 0.093 Uiso 1 1 calc R U
H11C H 0.3393 0.4624 0.0512 0.093 Uiso 1 1 calc R U
C12 C 0.6030(10) 0.5863(9) 0.2948(7) 0.073(3) Uani 1 1 d . .
H12A H 0.6715 0.5533 0.3336 0.088 Uiso 1 1 calc R U
H12B H 0.5412 0.6406 0.3310 0.088 Uiso 1 1 calc R U
C13 C 0.6194(10) 0.6425(11) 0.2023(9) 0.085(4) Uani 1 1 d . .
H13A H 0.6310 0.7047 0.2144 0.102 Uiso 1 1 calc R U
H13B H 0.6828 0.5902 0.1661 0.102 Uiso 1 1 calc R U
C14 C 0.3072(10) 0.8818(9) 0.1348(8) 0.080(3) Uani 1 1 d . .
H14A H 0.2703 0.8452 0.1084 0.120 Uiso 1 1 calc R U
H14B H 0.2707 0.9587 0.1111 0.120 Uiso 1 1 calc R U
H14C H 0.3023 0.8769 0.2032 0.120 Uiso 1 1 calc R U
C15 C 0.4734(10) 0.8169(10) -0.0271(7) 0.077(4) Uani 1 1 d . .
H15A H 0.5494 0.7625 -0.0421 0.116 Uiso 1 1 calc R U
H15B H 0.4596 0.8896 -0.0514 0.116 Uiso 1 1 calc R U
H15C H 0.4205 0.7997 -0.0558 0.116 Uiso 1 1 calc R U
C16 C 0.5108(11) 0.8941(10) 0.1494(7) 0.077(3) Uani 1 1 d . .
H16A H 0.4875 0.9055 0.2147 0.116 Uiso 1 1 calc R U
H16B H 0.4824 0.9649 0.1135 0.116 Uiso 1 1 calc R U
H16C H 0.5922 0.8547 0.1467 0.116 Uiso 1 1 calc R U
C17 C 0.3095(6) 0.0696(6) 0.3890(4) 0.0279(15) Uani 1 1 d . .
C18 C 0.3469(6) -0.0347(6) 0.4331(4) 0.0316(16) Uani 1 1 d . .
H18 H 0.2940 -0.0545 0.4583 0.038 Uiso 1 1 calc R U
C19 C 0.4588(6) -0.1097(6) 0.4412(4) 0.0341(17) Uani 1 1 d . .
C20 C 0.5396(6) -0.0859(6) 0.4052(4) 0.0323(16) Uani 1 1 d . .
H20 H 0.6164 -0.1380 0.4101 0.039 Uiso 1 1 calc R U
C21 C 0.5037(6) 0.0165(7) 0.3620(4) 0.0339(17) Uani 1 1 d . .
C22 C 0.3920(6) 0.0927(6) 0.3537(4) 0.0295(15) Uani 1 1 d . .
H22 H 0.3710 0.1627 0.3233 0.035 Uiso 1 1 calc R U
C23 C 0.0891(6) 0.1193(6) 0.3943(4) 0.0269(15) Uani 1 1 d . .
C24 C 0.1068(6) 0.0239(6) 0.3563(4) 0.0315(16) Uani 1 1 d . .
H24 H 0.1765 -0.0211 0.3289 0.038 Uiso 1 1 calc R U
C25 C 0.0245(7) -0.0068(6) 0.3578(5) 0.0376(18) Uani 1 1 d . .
C26 C -0.0777(7) 0.0536(7) 0.3959(5) 0.0407(19) Uani 1 1 d . .
H26 H -0.1329 0.0314 0.3958 0.049 Uiso 1 1 calc R U
C27 C -0.0973(6) 0.1484(7) 0.4346(5) 0.0378(18) Uani 1 1 d . .
C28 C -0.0161(6) 0.1807(6) 0.4339(4) 0.0312(16) Uani 1 1 d . .
H28 H -0.0324 0.2464 0.4610 0.037 Uiso 1 1 calc R U
C29 C 0.1482(6) 0.2314(6) 0.2778(4) 0.0270(15) Uani 1 1 d . .
C30 C 0.2057(7) 0.1791(6) 0.1995(5) 0.0363(17) Uani 1 1 d . .
H30 H 0.2663 0.1070 0.2074 0.044 Uiso 1 1 calc R U
C31 C 0.1762(7) 0.2302(7) 0.1104(5) 0.0391(18) Uani 1 1 d . .
C32 C 0.0894(7) 0.3341(7) 0.0950(5) 0.0423(19) Uani 1 1 d . .
H32 H 0.0704 0.3694 0.0338 0.051 Uiso 1 1 calc R U
C33 C 0.0313(7) 0.3850(6) 0.1719(5) 0.0375(18) Uani 1 1 d . .
C34 C 0.0586(6) 0.3359(6) 0.2624(4) 0.0330(17) Uani 1 1 d . .
H34 H 0.0161 0.3740 0.3138 0.040 Uiso 1 1 calc R U
C35 C 0.1641(5) 0.2434(6) 0.4680(4) 0.0251(14) Uani 1 1 d . .
C36 C 0.1585(6) 0.2054(6) 0.5610(4) 0.0276(15) Uani 1 1 d . .
H36 H 0.1550 0.1396 0.5728 0.033 Uiso 1 1 calc R U
C37 C 0.1579(6) 0.2625(6) 0.6352(4) 0.0293(15) Uani 1 1 d . .
C38 C 0.1608(6) 0.3598(6) 0.6229(5) 0.0337(17) Uani 1 1 d . .
H38 H 0.1600 0.3986 0.6744 0.040 Uiso 1 1 calc R U
C39 C 0.1650(6) 0.3976(6) 0.5310(5) 0.0324(16) Uani 1 1 d . .
C40 C 0.1671(6) 0.3401(6) 0.4559(5) 0.0279(15) Uani 1 1 d . .
H40 H 0.1707 0.3684 0.3943 0.033 Uiso 1 1 calc R U

loop_
_atom_site_aniso_label
_atom_site_aniso_U_11
_atom_site_aniso_U_22
_atom_site_aniso_U_33
_atom_site_aniso_U_23
_atom_site_aniso_U_13
_atom_site_aniso_U_12
Ti1 0.0290(8) 0.0345(8) 0.0268(6) -0.0052(5) -0.0068(5) -0.0108(7)
Si1 0.0336(14) 0.0558(17) 0.0422(12) 0.0055(11) -0.0042(10) -0.0007(13)
Si2 0.0340(14) 0.0438(15) 0.0591(14) 0.0141(11) 0.0053(11) -0.0087(12)
Si3 0.092(2) 0.0611(18) 0.0478(13) -0.0214(12) 0.0194(14) -0.0543(18)
O1 0.039(3) 0.034(3) 0.030(2) -0.004(2) -0.008(2) -0.010(3)
O2 0.035(3) 0.037(3) 0.024(2) -0.005(2) -0.003(2) -0.014(3)
N1 0.043(4) 0.042(4) 0.030(3) -0.005(3) -0.008(3) -0.011(4)
N2 0.030(4) 0.051(4) 0.029(3) -0.002(3) 0.002(3) -0.007(3)
N3 0.055(5) 0.037(4) 0.092(6) -0.009(4) -0.035(4) -0.015(4)
N4 0.036(4) 0.060(5) 0.031(3) -0.016(3) -0.006(3) -0.004(4)
Cl1 0.0369(11) 0.0357(11) 0.0423(10) 0.0017(8) -0.0076(8) -0.0075(9)
Cl2 0.0317(11) 0.0527(13) 0.0468(10) -0.0029(9) 0.0034(8) -0.0196(10)
Cl3 0.0635(15) 0.0489(13) 0.0480(11) -0.0115(9) -0.0036(10) -0.0351(12)
Cl4 0.0290(10) 0.0506(13) 0.0502(11) 0.0047(9) 0.0008(8) -0.0149(10)
Cl5 0.0730(17) 0.0646(16) 0.0288(10) -0.0118(10) 0.0043(10) -0.0062(14)
Cl6 0.0683(16) 0.0446(13) 0.0302(9) 0.0038(8) -0.0100(10) 0.0046(12)
Cl7 0.0495(13) 0.0424(12) 0.0240(8) -0.0014(7) -0.0010(8) -0.0154(10)
Cl8 0.0553(14) 0.0369(11) 0.0439(10) -0.0089(8) 0.0028(9) -0.0271(11)
B1 0.030(5) 0.029(5) 0.028(4) -0.008(3) 0.005(3) -0.013(4)
C1 0.034(4) 0.027(4) 0.035(4) 0.000(3) -0.010(3) -0.013(4)
C2 0.064(7) 0.043(6) 0.088(7) -0.010(5) -0.019(6) -0.010(5)
C3 0.058(7) 0.084(9) 0.073(7) 0.005(6) 0.017(6) 0.004(7)
C4 0.044(6) 0.093(9) 0.094(8) 0.035(7) -0.028(6) -0.028(6)
C5 0.043(5) 0.053(6) 0.039(4) 0.011(4) -0.011(4) -0.014(5)
C6 0.042(5) 0.047(5) 0.040(4) -0.004(4) -0.012(4) -0.010(4)
C7 0.046(6) 0.090(8) 0.023(4) -0.006(4) -0.006(4) 0.004(6)
C8 0.056(7) 0.083(8) 0.042(5) 0.005(5) -0.007(4) -0.014(6)
C9 0.043(6) 0.054(7) 0.105(9) 0.021(6) 0.028(6) -0.006(5)
C10 0.035(5) 0.050(6) 0.088(7) 0.009(5) 0.004(5) -0.007(5)
C11 0.060(7) 0.064(7) 0.078(7) -0.005(5) -0.008(5) -0.042(6)
C12 0.078(8) 0.085(8) 0.057(6) -0.024(5) -0.033(5) -0.034(7)
C13 0.078(9) 0.099(10) 0.096(9) 0.003(7) -0.029(7) -0.056(8)
C14 0.072(8) 0.052(7) 0.085(8) -0.013(6) 0.001(6) -0.004(6)
C15 0.092(9) 0.121(10) 0.061(6) -0.035(6) 0.024(6) -0.082(9)
C16 0.096(9) 0.094(9) 0.053(6) -0.011(6) -0.001(6) -0.054(8)
C17 0.026(4) 0.032(4) 0.020(3) -0.005(3) 0.003(3) -0.009(3)
C18 0.032(4) 0.038(4) 0.025(3) -0.009(3) 0.002(3) -0.016(4)
C19 0.034(4) 0.032(4) 0.024(3) -0.009(3) -0.005(3) -0.006(4)
C20 0.028(4) 0.037(4) 0.025(3) -0.008(3) -0.003(3) -0.010(4)
C21 0.034(4) 0.047(5) 0.024(3) -0.005(3) 0.002(3) -0.022(4)
C22 0.028(4) 0.029(4) 0.030(3) -0.004(3) -0.004(3) -0.012(3)
C23 0.022(4) 0.029(4) 0.021(3) 0.005(3) -0.007(3) -0.006(3)
C24 0.034(4) 0.031(4) 0.027(3) -0.001(3) -0.004(3) -0.014(4)
C25 0.054(5) 0.031(4) 0.033(4) -0.003(3) -0.004(3) -0.024(4)
C26 0.040(5) 0.053(5) 0.038(4) 0.000(4) -0.004(3) -0.029(5)
C27 0.033(4) 0.046(5) 0.034(4) 0.002(3) -0.001(3) -0.020(4)
C28 0.034(4) 0.035(4) 0.025(3) 0.001(3) -0.001(3) -0.018(4)
C29 0.028(4) 0.031(4) 0.026(3) -0.008(3) 0.002(3) -0.016(3)
C30 0.037(5) 0.029(4) 0.031(4) -0.004(3) 0.003(3) -0.007(4)
C31 0.038(5) 0.042(5) 0.026(3) -0.008(3) 0.005(3) -0.009(4)
C32 0.046(5) 0.048(5) 0.026(3) 0.003(3) -0.004(3) -0.018(4)
C33 0.037(5) 0.029(4) 0.027(3) -0.007(3) 0.001(3) 0.000(4)
C34 0.035(4) 0.035(4) 0.021(3) 0.000(3) -0.002(3) -0.011(4)
C35 0.016(3) 0.029(4) 0.026(3) -0.004(3) -0.001(3) -0.007(3)
C36 0.027(4) 0.024(4) 0.029(3) -0.005(3) 0.000(3) -0.010(3)
C37 0.028(4) 0.031(4) 0.023(3) 0.000(3) -0.002(3) -0.009(3)
C38 0.034(4) 0.037(4) 0.028(3) -0.011(3) 0.001(3) -0.015(4)
C39 0.025(4) 0.033(4) 0.040(4) -0.007(3) 0.003(3) -0.014(4)
C40 0.026(4) 0.026(4) 0.028(3) -0.005(3) 0.002(3) -0.010(3)

loop_
_atom_type_symbol
_atom_type_description
_atom_type_scat_dispersion_real
_atom_type_scat_dispersion_imag
_atom_type_scat_source
C C 0.0033 0.0016 'International Tables Vol C Tables 4.2.6.8 and 6.1.1.4'
H H 0.0000 0.0000 'International Tables Vol C Tables 4.2.6.8 and 6.1.1.4'
B B 0.0013 0.0007 'International Tables Vol C Tables 4.2.6.8 and 6.1.1.4'
Cl Cl 0.1484 0.1585 'International Tables Vol C Tables 4.2.6.8 and 6.1.1.4'
N N 0.0061 0.0033 'International Tables Vol C Tables 4.2.6.8 and 6.1.1.4'
O O 0.0106 0.0060 'International Tables Vol C Tables 4.2.6.8 and 6.1.1.4'
Si Si 0.0817 0.0704 'International Tables Vol C Tables 4.2.6.8 and 6.1.1.4'
Ti Ti 0.2776 0.4457 'International Tables Vol C Tables 4.2.6.8 and 6.1.1.4'

loop_
_geom_angle_atom_site_label_1
_geom_angle_atom_site_label_2
_geom_angle_atom_site_label_3
_geom_angle
_geom_angle_site_symmetry_1
_geom_angle_site_symmetry_3
N2 Ti1 O1 110.2(3) . .
N2 Ti1 N3 119.8(4) . .
O1 Ti1 N3 123.5(3) . .
N2 Ti1 O2 101.6(3) . 2_665
O1 Ti1 O2 96.9(2) . 2_665
N3 Ti1 O2 97.2(3) . 2_665
N2 Ti1 N4 80.0(3) . .
O1 Ti1 N4 86.0(2) . .
N3 Ti1 N4 78.7(3) . .
O2 Ti1 N4 175.9(2) 2_665 .
N1 Si1 C3 114.0(4) . .
N1 Si1 C4 104.0(5) . .
C3 Si1 C4 104.6(6) . .
N1 Si1 C2 104.9(4) . .
C3 Si1 C2 117.6(6) . .
C4 Si1 C2 111.1(5) . .
N2 Si2 C10 109.1(4) . .
N2 Si2 C11 111.6(4) . .
C10 Si2 C11 109.5(5) . .
N2 Si2 C9 108.4(5) . .
C10 Si2 C9 111.4(4) . .
C11 Si2 C9 106.8(5) . .
N3 Si3 C16 113.5(5) . .
N3 Si3 C15 112.4(5) . .
C16 Si3 C15 109.8(5) . .
N3 Si3 C14 103.8(5) . .
C16 Si3 C14 104.3(6) . .
C15 Si3 C14 112.7(6) . .
C1 O1 Ti1 159.2(5) . .
C1 O2 Ti1 133.1(5) . 2_665
C1 N1 C5 114.9(7) . .
C1 N1 Si1 127.9(5) . .
C5 N1 Si1 117.1(5) . .
C8 N2 Si2 115.7(6) . .
C8 N2 Ti1 116.0(6) . .
Si2 N2 Ti1 124.1(4) . .
C13 N3 Si3 112.6(7) . .
C13 N3 Ti1 119.3(7) . .
Si3 N3 Ti1 127.5(4) . .
C7 N4 C6 111.3(7) . .
C7 N4 C12 110.3(7) . .
C6 N4 C12 107.3(7) . .
C7 N4 Ti1 105.9(5) . .
C6 N4 Ti1 118.1(4) . .
C12 N4 Ti1 103.5(5) . .
C23 B1 C17 114.7(6) . .
C23 B1 C29 103.7(5) . .
C17 B1 C29 110.3(5) . .
C23 B1 C35 111.0(6) . .
C17 B1 C35 104.1(5) . .
C29 B1 C35 113.2(6) . .
O1 C1 O2 120.0(6) . .
O1 C1 N1 119.8(6) . .
O2 C1 N1 120.1(7) . .
Si1 C2 H2A 109.5 . .
Si1 C2 H2B 109.5 . .
H2A C2 H2B 109.5 . .
Si1 C2 H2C 109.5 . .
H2A C2 H2C 109.5 . .
H2B C2 H2C 109.5 . .
Si1 C3 H3A 109.5 . .
Si1 C3 H3B 109.5 . .
H3A C3 H3B 109.5 . .
Si1 C3 H3C 109.5 . .
H3A C3 H3C 109.5 . .
H3B C3 H3C 109.5 . .
Si1 C4 H4A 109.5 . .
Si1 C4 H4B 109.5 . .
H4A C4 H4B 109.5 . .
Si1 C4 H4C 109.5 . .
H4A C4 H4C 109.5 . .
H4B C4 H4C 109.5 . .
C6 C5 N1 113.9(7) . .
C6 C5 H5A 108.8 . .
N1 C5 H5A 108.8 . .
C6 C5 H5B 108.8 . .
N1 C5 H5B 108.8 . .
H5A C5 H5B 107.7 . .
C5 C6 N4 115.3(7) . .
C5 C6 H6A 108.4 . .
N4 C6 H6A 108.4 . .
C5 C6 H6B 108.4 . .
N4 C6 H6B 108.4 . .
H6A C6 H6B 107.5 . .
N4 C7 C8 107.2(8) . .
N4 C7 H7A 110.3 . .
C8 C7 H7A 110.3 . .
N4 C7 H7B 110.3 . .
C8 C7 H7B 110.3 . .
H7A C7 H7B 108.5 . .
N2 C8 C7 107.2(7) . .
N2 C8 H8A 110.3 . .
C7 C8 H8A 110.3 . .
N2 C8 H8B 110.3 . .
C7 C8 H8B 110.3 . .
H8A C8 H8B 108.5 . .
Si2 C9 H9A 109.5 . .
Si2 C9 H9B 109.5 . .
H9A C9 H9B 109.5 . .
Si2 C9 H9C 109.5 . .
H9A C9 H9C 109.5 . .
H9B C9 H9C 109.5 . .
Si2 C10 H10A 109.5 . .
Si2 C10 H10B 109.5 . .
H10A C10 H10B 109.5 . .
Si2 C10 H10C 109.5 . .
H10A C10 H10C 109.5 . .
H10B C10 H10C 109.5 . .
Si2 C11 H11A 109.5 . .
Si2 C11 H11B 109.5 . .
H11A C11 H11B 109.5 . .
Si2 C11 H11C 109.5 . .
H11A C11 H11C 109.5 . .
H11B C11 H11C 109.5 . .
N4 C12 C13 107.9(7) . .
N4 C12 H12A 110.1 . .
C13 C12 H12A 110.1 . .
N4 C12 H12B 110.1 . .
C13 C12 H12B 110.1 . .
H12A C12 H12B 108.4 . .
N3 C13 C12 101.3(9) . .
N3 C13 H13A 111.5 . .
C12 C13 H13A 111.5 . .
N3 C13 H13B 111.5 . .
C12 C13 H13B 111.5 . .
H13A C13 H13B 109.3 . .
Si3 C14 H14A 109.5 . .
Si3 C14 H14B 109.5 . .
H14A C14 H14B 109.5 . .
Si3 C14 H14C 109.5 . .
H14A C14 H14C 109.5 . .
H14B C14 H14C 109.5 . .
Si3 C15 H15A 109.5 . .
Si3 C15 H15B 109.5 . .
H15A C15 H15B 109.5 . .
Si3 C15 H15C 109.5 . .
H15A C15 H15C 109.5 . .
H15B C15 H15C 109.5 . .
Si3 C16 H16A 109.5 . .
Si3 C16 H16B 109.5 . .
H16A C16 H16B 109.5 . .
Si3 C16 H16C 109.5 . .
H16A C16 H16C 109.5 . .
H16B C16 H16C 109.5 . .
C22 C17 C18 115.8(7) . .
C22 C17 B1 120.2(6) . .
C18 C17 B1 123.9(6) . .
C19 C18 C17 121.8(7) . .
C19 C18 H18 119.1 . .
C17 C18 H18 119.1 . .
C20 C19 C18 121.8(7) . .
C20 C19 Cl1 117.8(6) . .
C18 C19 Cl1 120.4(6) . .
C21 C20 C19 116.9(7) . .
C21 C20 H20 121.6 . .
C19 C20 H20 121.6 . .
C20 C21 C22 122.1(7) . .
C20 C21 Cl2 119.1(6) . .
C22 C21 Cl2 118.8(6) . .
C21 C22 C17 121.7(7) . .
C21 C22 H22 119.1 . .
C17 C22 H22 119.1 . .
C24 C23 C28 115.5(6) . .
C24 C23 B1 122.6(6) . .
C28 C23 B1 121.5(6) . .
C25 C24 C23 121.5(7) . .
C25 C24 H24 119.3 . .
C23 C24 H24 119.3 . .
C26 C25 C24 122.7(7) . .
C26 C25 Cl3 118.7(6) . .
C24 C25 Cl3 118.6(6) . .
C25 C26 C27 117.0(7) . .
C25 C26 H26 121.5 . .
C27 C26 H26 121.5 . .
C26 C27 C28 121.2(7) . .
C26 C27 Cl4 119.0(6) . .
C28 C27 Cl4 119.8(6) . .
C27 C28 C23 122.1(7) . .
C27 C28 H28 118.9 . .
C23 C28 H28 118.9 . .
C34 C29 C30 117.2(6) . .
C34 C29 B1 122.0(6) . .
C30 C29 B1 120.4(6) . .
C31 C30 C29 121.3(7) . .
C31 C30 H30 119.4 . .
C29 C30 H30 119.4 . .
C32 C31 C30 121.7(7) . .
C32 C31 Cl5 118.4(6) . .
C30 C31 Cl5 119.9(6) . .
C31 C32 C33 117.1(7) . .
C31 C32 H32 121.5 . .
C33 C32 H32 121.5 . .
C32 C33 C34 122.6(7) . .
C32 C33 Cl6 117.8(6) . .
C34 C33 Cl6 119.6(6) . .
C29 C34 C33 120.1(7) . .
C29 C34 H34 120.0 . .
C33 C34 H34 120.0 . .
C40 C35 C36 116.5(6) . .
C40 C35 B1 124.7(6) . .
C36 C35 B1 118.6(6) . .
C37 C36 C35 120.9(6) . .
C37 C36 H36 119.6 . .
C35 C36 H36 119.6 . .
C36 C37 C38 122.5(6) . .
C36 C37 Cl7 119.8(5) . .
C38 C37 Cl7 117.6(5) . .
C37 C38 C39 116.5(6) . .
C37 C38 H38 121.8 . .
C39 C38 H38 121.8 . .
C40 C39 C38 121.6(7) . .
C40 C39 Cl8 120.5(6) . .
C38 C39 Cl8 117.9(5) . .
C35 C40 C39 122.1(6) . .
C35 C40 H40 119.0 . .
C39 C40 H40 119.0 . .

loop_
_geom_bond_atom_site_label_1
_geom_bond_atom_site_label_2
_geom_bond_distance
_geom_bond_site_symmetry_2
Ti1 N2 1.844(6) .
Ti1 O1 1.897(5) .
Ti1 N3 1.900(7) .
Ti1 O2 1.955(5) 2_665
Ti1 N4 2.324(6) .
Si1 N1 1.805(7) .
Si1 C3 1.840(11) .
Si1 C4 1.852(11) .
Si1 C2 1.863(11) .
Si2 N2 1.790(8) .
Si2 C10 1.835(10) .
Si2 C11 1.836(10) .
Si2 C9 1.843(10) .
Si3 N3 1.772(8) .
Si3 C16 1.817(11) .
Si3 C15 1.830(10) .
Si3 C14 1.858(12) .
O1 C1 1.270(9) .
O2 C1 1.284(8) .
O2 Ti1 1.955(5) 2_665
N1 C1 1.333(9) .
N1 C5 1.525(10) .
N2 C8 1.481(11) .
N3 C13 1.496(12) .
N4 C7 1.472(12) .
N4 C6 1.503(11) .
N4 C12 1.525(12) .
Cl1 C19 1.755(8) .
Cl2 C21 1.752(7) .
Cl3 C25 1.761(7) .
Cl4 C27 1.740(8) .
Cl5 C31 1.752(7) .
Cl6 C33 1.748(8) .
Cl7 C37 1.750(7) .
Cl8 C39 1.746(7) .
B1 C23 1.625(10) .
B1 C17 1.651(11) .
B1 C29 1.656(10) .
B1 C35 1.657(10) .
C2 H2A 0.9800 .
C2 H2B 0.9800 .
C2 H2C 0.9800 .
C3 H3A 0.9800 .
C3 H3B 0.9800 .
C3 H3C 0.9800 .
C4 H4A 0.9800 .
C4 H4B 0.9800 .
C4 H4C 0.9800 .
C5 C6 1.494(12) .
C5 H5A 0.9900 .
C5 H5B 0.9900 .
C6 H6A 0.9900 .
C6 H6B 0.9900 .
C7 C8 1.551(13) .
C7 H7A 0.9900 .
C7 H7B 0.9900 .
C8 H8A 0.9900 .
C8 H8B 0.9900 .
C9 H9A 0.9800 .
C9 H9B 0.9800 .
C9 H9C 0.9800 .
C10 H10A 0.9800 .
C10 H10B 0.9800 .
C10 H10C 0.9800 .
C11 H11A 0.9800 .
C11 H11B 0.9800 .
C11 H11C 0.9800 .
C12 C13 1.556(15) .
C12 H12A 0.9900 .
C12 H12B 0.9900 .
C13 H13A 0.9900 .
C13 H13B 0.9900 .
C14 H14A 0.9800 .
C14 H14B 0.9800 .
C14 H14C 0.9800 .
C15 H15A 0.9800 .
C15 H15B 0.9800 .
C15 H15C 0.9800 .
C16 H16A 0.9800 .
C16 H16B 0.9800 .
C16 H16C 0.9800 .
C17 C22 1.395(10) .
C17 C18 1.396(10) .
C18 C19 1.382(10) .
C18 H18 0.9500 .
C19 C20 1.381(10) .
C20 C21 1.372(10) .
C20 H20 0.9500 .
C21 C22 1.384(10) .
C22 H22 0.9500 .
C23 C24 1.394(10) .
C23 C28 1.406(10) .
C24 C25 1.392(10) .
C24 H24 0.9500 .
C25 C26 1.365(12) .
C26 C27 1.385(11) .
C26 H26 0.9500 .
C27 C28 1.393(10) .
C28 H28 0.9500 .
C29 C34 1.390(10) .
C29 C30 1.391(9) .
C30 C31 1.384(10) .
C30 H30 0.9500 .
C31 C32 1.371(11) .
C32 C33 1.371(10) .
C32 H32 0.9500 .
C33 C34 1.392(9) .
C34 H34 0.9500 .
C35 C40 1.376(9) .
C35 C36 1.410(9) .
C36 C37 1.379(9) .
C36 H36 0.9500 .
C37 C38 1.382(10) .
C38 C39 1.390(10) .
C38 H38 0.9500 .
C39 C40 1.388(9) .
C40 H40 0.9500 .

loop_
_geom_torsion_atom_site_label_1
_geom_torsion_atom_site_label_2
_geom_torsion_atom_site_label_3
_geom_torsion_atom_site_label_4
_geom_torsion
_geom_torsion_site_symmetry_1
N2 Ti1 O1 C1 -135.0(13) .
N3 Ti1 O1 C1 16.5(14) .
O2 Ti1 O1 C1 119.9(13) 2_665
N4 Ti1 O1 C1 -57.2(13) .
C3 Si1 N1 C1 22.6(9) .
C4 Si1 N1 C1 135.9(7) .
C2 Si1 N1 C1 -107.4(8) .
C3 Si1 N1 C5 -160.1(7) .
C4 Si1 N1 C5 -46.8(7) .
C2 Si1 N1 C5 69.9(7) .
C10 Si2 N2 C8 66.7(7) .
C11 Si2 N2 C8 -172.2(7) .
C9 Si2 N2 C8 -54.8(7) .
C10 Si2 N2 Ti1 -137.3(5) .
C11 Si2 N2 Ti1 -16.2(6) .
C9 Si2 N2 Ti1 101.1(5) .
O1 Ti1 N2 C8 108.6(6) .
N3 Ti1 N2 C8 -44.1(7) .
O2 Ti1 N2 C8 -149.5(6) 2_665
N4 Ti1 N2 C8 26.6(6) .
O1 Ti1 N2 Si2 -47.3(5) .
N3 Ti1 N2 Si2 160.0(4) .
O2 Ti1 N2 Si2 54.6(5) 2_665
N4 Ti1 N2 Si2 -129.3(5) .
C16 Si3 N3 C13 -21.1(10) .
C15 Si3 N3 C13 104.3(8) .
C14 Si3 N3 C13 -133.7(8) .
C16 Si3 N3 Ti1 168.1(6) .
C15 Si3 N3 Ti1 -66.5(8) .
C14 Si3 N3 Ti1 55.5(8) .
N2 Ti1 N3 C13 95.4(9) .
O1 Ti1 N3 C13 -53.5(9) .
O2 Ti1 N3 C13 -156.8(8) 2_665
N4 Ti1 N3 C13 24.0(8) .
N2 Ti1 N3 Si3 -94.4(7) .
O1 Ti1 N3 Si3 116.7(6) .
O2 Ti1 N3 Si3 13.4(7) 2_665
N4 Ti1 N3 Si3 -165.8(7) .
Ti1 O1 C1 O2 -115.2(12) .
Ti1 O1 C1 N1 68.3(16) .
Ti1 O2 C1 O1 -1.0(11) 2_665
Ti1 O2 C1 N1 175.5(5) 2_665
C5 N1 C1 O1 9.5(10) .
Si1 N1 C1 O1 -173.2(5) .
C5 N1 C1 O2 -167.0(7) .
Si1 N1 C1 O2 10.4(11) .
C1 N1 C5 C6 -77.1(9) .
Si1 N1 C5 C6 105.2(7) .
N1 C5 C6 N4 103.8(8) .
C7 N4 C6 C5 66.9(9) .
C12 N4 C6 C5 -172.3(7) .
Ti1 N4 C6 C5 -55.9(9) .
C6 N4 C7 C8 -158.5(8) .
C12 N4 C7 C8 82.5(9) .
Ti1 N4 C7 C8 -28.9(9) .
Si2 N2 C8 C7 106.3(9) .
Ti1 N2 C8 C7 -51.6(10) .
N4 C7 C8 N2 50.2(11) .
C7 N4 C12 C13 -152.6(8) .
C6 N4 C12 C13 86.0(9) .
Ti1 N4 C12 C13 -39.6(9) .
Si3 N3 C13 C12 136.7(8) .
Ti1 N3 C13 C12 -51.6(11) .
N4 C12 C13 N3 56.6(11) .
C23 B1 C17 C22 161.2(6) .
C29 B1 C17 C22 44.5(8) .
C35 B1 C17 C22 -77.3(7) .
C23 B1 C17 C18 -22.7(9) .
C29 B1 C17 C18 -139.4(6) .
C35 B1 C17 C18 98.8(7) .
C22 C17 C18 C19 0.0(9) .
B1 C17 C18 C19 -176.2(6) .
C17 C18 C19 C20 -0.7(10) .
C17 C18 C19 Cl1 179.9(5) .
C18 C19 C20 C21 0.9(9) .
Cl1 C19 C20 C21 -179.7(5) .
C19 C20 C21 C22 -0.5(10) .
C19 C20 C21 Cl2 -179.0(5) .
C20 C21 C22 C17 -0.1(10) .
Cl2 C21 C22 C17 178.5(5) .
C18 C17 C22 C21 0.3(9) .
B1 C17 C22 C21 176.8(6) .
C17 B1 C23 C24 -38.1(8) .
C29 B1 C23 C24 82.3(7) .
C35 B1 C23 C24 -155.8(6) .
C17 B1 C23 C28 149.6(6) .
C29 B1 C23 C28 -90.0(7) .
C35 B1 C23 C28 31.9(8) .
C28 C23 C24 C25 0.3(9) .
B1 C23 C24 C25 -172.4(6) .
C23 C24 C25 C26 0.0(11) .
C23 C24 C25 Cl3 179.0(5) .
C24 C25 C26 C27 -0.4(11) .
Cl3 C25 C26 C27 -179.4(5) .
C25 C26 C27 C28 0.4(11) .
C25 C26 C27 Cl4 179.3(6) .
C26 C27 C28 C23 -0.1(11) .
Cl4 C27 C28 C23 -178.9(5) .
C24 C23 C28 C27 -0.3(9) .
B1 C23 C28 C27 172.6(6) .
C23 B1 C29 C34 79.1(8) .
C17 B1 C29 C34 -157.5(6) .
C35 B1 C29 C34 -41.4(9) .
C23 B1 C29 C30 -93.7(8) .
C17 B1 C29 C30 29.6(9) .
C35 B1 C29 C30 145.8(7) .
C34 C29 C30 C31 1.3(11) .
B1 C29 C30 C31 174.5(7) .
C29 C30 C31 C32 0.0(13) .
C29 C30 C31 Cl5 -178.8(6) .
C30 C31 C32 C33 -1.2(13) .
Cl5 C31 C32 C33 177.6(6) .
C31 C32 C33 C34 1.2(13) .
C31 C32 C33 Cl6 -178.1(6) .
C30 C29 C34 C33 -1.4(11) .
B1 C29 C34 C33 -174.4(7) .
C32 C33 C34 C29 0.1(12) .
Cl6 C33 C34 C29 179.4(6) .
C23 B1 C35 C40 -137.9(7) .
C17 B1 C35 C40 98.2(7) .
C29 B1 C35 C40 -21.7(10) .
C23 B1 C35 C36 47.8(8) .
C17 B1 C35 C36 -76.2(7) .
C29 B1 C35 C36 164.0(6) .
C40 C35 C36 C37 -1.0(10) .
B1 C35 C36 C37 173.8(6) .
C35 C36 C37 C38 1.1(11) .
C35 C36 C37 Cl7 -176.2(5) .
C36 C37 C38 C39 -0.3(11) .
Cl7 C37 C38 C39 177.1(5) .
C37 C38 C39 C40 -0.5(11) .
C37 C38 C39 Cl8 -179.3(5) .
C36 C35 C40 C39 0.1(10) .
B1 C35 C40 C39 -174.3(7) .
C38 C39 C40 C35 0.6(11) .
Cl8 C39 C40 C35 179.4(5) .
